data_4070577
loop_
_publ_author_name
'Liu, Wei'
'Wang, Ru'
'Zhou, Xin-Hui'
'Zuo, Jing-Lin'
'You, Xiao-Zeng'

_publ_section_title
;
 Syntheses, Structures, and Properties of Tricarbonyl Rhenium(I)
 Heteronuclear Complexes with a New Bridging Ligand Containing Coupled
 Bis(2-pyridyl) and 1,2-Dithiolene Units
;
_journal_issue 1
_journal_name_full Organometallics
_journal_page_first 126
_journal_paper_doi 10.1021/om700776s
_journal_volume 27
_journal_year 2008
_chemical_formula_sum 'C51 H45 Au2 Cl2 N2 O2.5 P2 S4'
_chemical_formula_weight 1380.90
_chemical_name_systematic
; 
 ? 
;
_space_group_IT_number 14
_symmetry_cell_setting monoclinic
_symmetry_space_group_name_Hall '-P 2yn'
_symmetry_space_group_name_H-M 'P 1 21/n 1'
_atom_sites_solution_hydrogens geom
_atom_sites_solution_primary direct
_atom_sites_solution_secondary difmap
_audit_creation_method SHELXL-97
_cell_angle_alpha 90.00
_cell_angle_beta 93.788(10)
_cell_angle_gamma 90.00
_cell_formula_units_Z 4
_cell_length_a 17.174(9)
_cell_length_b 14.140(7)
_cell_length_c 22.720(12)
_cell_measurement_reflns_used 1364
_cell_measurement_temperature 293(2)
_cell_measurement_theta_max 25.2
_cell_measurement_theta_min 1.4
_cell_volume 5505(5)
_computing_cell_refinement 'Bruker SMART'
_computing_data_collection 'Bruker SMART'
_computing_data_reduction 'Bruker SAINT'
_computing_molecular_graphics 'Bruker SHELXTL'
_computing_publication_material 'Bruker SHELXTL'
_computing_structure_refinement 'SHELXL-97 (Sheldrick, 1997)'
_computing_structure_solution 'SHELXS-97 (Sheldrick, 1990)'
_diffrn_ambient_temperature 293(2)
_diffrn_measured_fraction_theta_full 0.943
_diffrn_measured_fraction_theta_max 0.943
_diffrn_radiation_monochromator graphite
_diffrn_radiation_source 'fine-focus sealed tube'
_diffrn_radiation_type MoK\a
_diffrn_radiation_wavelength 0.71073
_diffrn_reflns_av_R_equivalents 0.0593
_diffrn_reflns_av_sigmaI/netI 0.0828
_diffrn_reflns_limit_h_max 22
_diffrn_reflns_limit_h_min -17
_diffrn_reflns_limit_k_max 18
_diffrn_reflns_limit_k_min -18
_diffrn_reflns_limit_l_max 25
_diffrn_reflns_limit_l_min -29
_diffrn_reflns_number 32605
_diffrn_reflns_theta_full 28.35
_diffrn_reflns_theta_max 28.35
_diffrn_reflns_theta_min 1.70
_exptl_absorpt_coefficient_mu 5.670
_exptl_absorpt_correction_T_max 0.3968
_exptl_absorpt_correction_T_min 0.3968
_exptl_absorpt_correction_type none
_exptl_absorpt_process_details 'SADABS; Bruker(2000)'
_exptl_crystal_colour yellow
_exptl_crystal_density_diffrn 1.666
_exptl_crystal_density_method 'not measured'
_exptl_crystal_description block
_exptl_crystal_F_000 2684
_exptl_crystal_size_max 0.20
_exptl_crystal_size_mid 0.20
_exptl_crystal_size_min 0.20
_refine_diff_density_max 2.416
_refine_diff_density_min -0.873
_refine_diff_density_rms 0.182
_refine_ls_extinction_method none
_refine_ls_goodness_of_fit_ref 1.046
_refine_ls_hydrogen_treatment constr
_refine_ls_matrix_type full
_refine_ls_number_parameters 595
_refine_ls_number_reflns 12983
_refine_ls_number_restraints 32
_refine_ls_restrained_S_all 3.583
_refine_ls_R_factor_all 0.0954
_refine_ls_R_factor_gt 0.0566
_refine_ls_shift/su_max 0.000
_refine_ls_shift/su_mean 0.000
_refine_ls_structure_factor_coef Fsqd
_refine_ls_weighting_details 'calc w=1/[\s^2^(Fo^2^)+(0.0853P)^2^+0.0000P] where P=(Fo^2^+2Fc^2^)/3'
_refine_ls_weighting_scheme calc
_refine_ls_wR_factor_gt 0.1509
_refine_ls_wR_factor_ref 0.1669
_reflns_number_gt 8430
_reflns_number_total 12983
_reflns_threshold_expression >2sigma(I)
_cod_data_source_file om700776s-file005.cif
_cod_data_source_block 61222cm
_cod_original_sg_symbol_H-M P2(1)/n
_cod_original_formula_sum 'C51 H45 Au2 Cl2 N2 O2.50 P2 S4'
_cod_database_code 4070577

loop_
_symmetry_equiv_pos_as_xyz
'x, y, z'
'-x+1/2, y+1/2, -z+1/2'
'-x, -y, -z'
'x-1/2, -y-1/2, z-1/2'

loop_
_atom_site_label
_atom_site_type_symbol
_atom_site_fract_x
_atom_site_fract_y
_atom_site_fract_z
_atom_site_U_iso_or_equiv
_atom_site_adp_type
_atom_site_occupancy
_atom_site_symmetry_multiplicity
_atom_site_calc_flag
_atom_site_refinement_flags
Au1 Au 0.95266(6) 0.62021(7) 0.28046(5) 0.0432(4) Uani 1 1 d .
Au2 Au 0.87863(6) 0.45020(8) 0.34110(6) 0.0481(4) Uani 1 1 d .
C1 C 1.2265(15) 0.1988(19) 0.1904(15) 0.047(7) Uani 1 1 d .
C2 C 1.2276(15) 0.1818(18) 0.2456(13) 0.038(6) Uani 1 1 d .
H2 H 1.1959 0.2160 0.2696 0.046 Uiso 1 1 calc R
C3 C 1.275(2) 0.115(3) 0.2685(19) 0.071(10) Uani 1 1 d .
H3 H 1.2736 0.1024 0.3087 0.086 Uiso 1 1 calc R
C4 C 1.324(2) 0.062(2) 0.237(2) 0.074(11) Uani 1 1 d .
H4 H 1.3576 0.0174 0.2556 0.089 Uiso 1 1 calc R
C5 C 1.322(2) 0.079(2) 0.1782(19) 0.067(10) Uani 1 1 d .
H5 H 1.3543 0.0438 0.1549 0.080 Uiso 1 1 calc R
C6 C 1.1753(18) 0.305(2) 0.1056(15) 0.055(8) Uani 1 1 d .
C7 C 1.200(2) 0.396(3) 0.0942(18) 0.078(11) Uani 1 1 d .
H7 H 1.2193 0.4334 0.1252 0.094 Uiso 1 1 calc R
C8 C 1.196(3) 0.431(4) 0.037(2) 0.108(16) Uani 1 1 d .
H8 H 1.2102 0.4931 0.0283 0.129 Uiso 1 1 calc R
C9 C 1.169(3) 0.370(4) -0.007(2) 0.105(17) Uani 1 1 d .
H9 H 1.1637 0.3906 -0.0459 0.126 Uiso 1 1 calc R
C10 C 1.151(3) 0.279(4) 0.006(2) 0.116(18) Uani 1 1 d .
H10 H 1.1372 0.2380 -0.0252 0.139 Uiso 1 1 calc R
C11 C 1.1748(16) 0.273(2) 0.1673(13) 0.044(7) Uani 1 1 d .
C12 C 1.1230(15) 0.3144(19) 0.2003(13) 0.041(6) Uani 1 1 d .
C13 C 1.0325(15) 0.3734(18) 0.2826(14) 0.041(6) Uani 1 1 d .
C14 C 1.0042(15) 0.4163(18) 0.2333(13) 0.040(6) Uani 1 1 d .
C15 C 0.6912(17) 0.391(2) 0.3620(13) 0.046(7) Uani 1 1 d .
C16 C 0.719(2) 0.301(2) 0.3526(14) 0.056(8) Uani 1 1 d .
H16 H 0.7723 0.2906 0.3497 0.067 Uiso 1 1 calc R
C17 C 0.667(2) 0.225(3) 0.3474(17) 0.074(11) Uani 1 1 d .
H17 H 0.6861 0.1647 0.3407 0.089 Uiso 1 1 calc R
C18 C 0.590(3) 0.238(3) 0.3519(17) 0.082(12) Uani 1 1 d .
H18 H 0.5569 0.1858 0.3495 0.098 Uiso 1 1 calc R
C19 C 0.562(2) 0.325(4) 0.3599(19) 0.084(13) Uani 1 1 d .
H19 H 0.5086 0.3340 0.3624 0.101 Uiso 1 1 calc R
C20 C 0.612(2) 0.403(3) 0.3643(18) 0.070(11) Uani 1 1 d .
H20 H 0.5922 0.4637 0.3687 0.084 Uiso 1 1 calc R
C21 C 0.7623(19) 0.536(2) 0.4400(16) 0.058(8) Uani 1 1 d .
C22 C 0.814(3) 0.612(4) 0.450(3) 0.14(2) Uani 1 1 d .
H22 H 0.8436 0.6365 0.4208 0.166 Uiso 1 1 calc R
C23 C 0.820(4) 0.648(4) 0.507(3) 0.14(2) Uani 1 1 d .
H23 H 0.8503 0.7015 0.5152 0.168 Uiso 1 1 calc R
C24 C 0.781(4) 0.608(4) 0.553(3) 0.110(17) Uani 1 1 d .
H24 H 0.7877 0.6323 0.5912 0.132 Uiso 1 1 calc R
C25 C 0.733(3) 0.531(4) 0.542(2) 0.109(17) Uani 1 1 d .
H25 H 0.7072 0.5022 0.5716 0.131 Uiso 1 1 calc R
C26 C 0.724(2) 0.497(3) 0.4845(17) 0.074(10) Uani 1 1 d .
H26 H 0.6906 0.4467 0.4762 0.088 Uiso 1 1 calc R
C27 C 0.7048(16) 0.578(2) 0.3192(17) 0.053(8) Uani 1 1 d .
C28 C 0.7102(19) 0.571(2) 0.2592(16) 0.059(9) Uani 1 1 d .
H28 H 0.7450 0.5289 0.2437 0.071 Uiso 1 1 calc R
C29 C 0.662(2) 0.628(3) 0.2223(19) 0.075(11) Uani 1 1 d .
H29 H 0.6650 0.6237 0.1816 0.089 Uiso 1 1 calc R
C30 C 0.612(2) 0.690(3) 0.245(2) 0.085(13) Uani 1 1 d .
H30 H 0.5794 0.7271 0.2202 0.102 Uiso 1 1 calc R
C31 C 0.611(2) 0.698(3) 0.303(3) 0.090(14) Uani 1 1 d .
H31 H 0.5781 0.7437 0.3177 0.108 Uiso 1 1 calc R
C32 C 0.654(2) 0.643(3) 0.341(2) 0.079(12) Uani 1 1 d .
H32 H 0.6499 0.6482 0.3813 0.095 Uiso 1 1 calc R
C33 C 1.0372(17) 0.735(2) 0.4008(14) 0.050(7) Uani 1 1 d .
C34 C 1.087(2) 0.803(2) 0.4249(16) 0.064(9) Uani 1 1 d .
H34 H 1.0955 0.8593 0.4055 0.077 Uiso 1 1 calc R
C35 C 1.124(2) 0.782(4) 0.479(2) 0.092(14) Uani 1 1 d .
H35 H 1.1539 0.8290 0.4986 0.110 Uiso 1 1 calc R
C36 C 1.118(3) 0.695(4) 0.506(2) 0.100(15) Uani 1 1 d .
H36 H 1.1467 0.6820 0.5415 0.120 Uiso 1 1 calc R
C37 C 1.071(3) 0.631(3) 0.482(2) 0.091(14) Uani 1 1 d .
H37 H 1.0663 0.5722 0.5004 0.110 Uiso 1 1 calc R
C38 C 1.029(2) 0.650(3) 0.4294(17) 0.070(10) Uani 1 1 d .
H38 H 0.9955 0.6044 0.4128 0.084 Uiso 1 1 calc R
C39 C 0.8910(16) 0.814(2) 0.3519(14) 0.047(7) Uani 1 1 d .
C40 C 0.8278(19) 0.811(2) 0.3127(17) 0.064(9) Uani 1 1 d .
H40 H 0.8299 0.7777 0.2776 0.077 Uiso 1 1 calc R
C41 C 0.759(2) 0.860(3) 0.325(2) 0.075(11) Uani 1 1 d .
H41 H 0.7158 0.8598 0.2981 0.090 Uiso 1 1 calc R
C42 C 0.757(2) 0.906(3) 0.377(2) 0.085(13) Uani 1 1 d .
H42 H 0.7120 0.9392 0.3853 0.102 Uiso 1 1 calc R
C43 C 0.819(3) 0.906(4) 0.417(2) 0.100(15) Uani 1 1 d .
H43 H 0.8156 0.9366 0.4531 0.120 Uiso 1 1 calc R
C44 C 0.887(2) 0.861(3) 0.4047(18) 0.079(12) Uani 1 1 d .
H44 H 0.9306 0.8634 0.4316 0.095 Uiso 1 1 calc R
C45 C 1.0312(17) 0.842(2) 0.2911(14) 0.048(7) Uani 1 1 d .
C46 C 1.098(2) 0.813(3) 0.2653(19) 0.076(11) Uani 1 1 d .
H46 H 1.1151 0.7507 0.2694 0.091 Uiso 1 1 calc R
C47 C 1.141(2) 0.877(3) 0.233(2) 0.081(12) Uani 1 1 d .
H47 H 1.1872 0.8575 0.2174 0.097 Uiso 1 1 calc R
C48 C 1.115(2) 0.967(3) 0.2242(19) 0.080(12) Uani 1 1 d .
H48 H 1.1437 1.0100 0.2029 0.096 Uiso 1 1 calc R
C49 C 1.046(3) 0.995(2) 0.247(2) 0.083(12) Uani 1 1 d .
H49 H 1.0273 1.0562 0.2403 0.099 Uiso 1 1 calc R
C50 C 1.003(2) 0.933(2) 0.2818(17) 0.066(10) Uani 1 1 d .
H50 H 0.9578 0.9523 0.2979 0.079 Uiso 1 1 calc R
C51 C 0.441(2) 0.644(5) 0.102(3) 0.28(3) Uani 1 1 d DU
H51A H 0.4467 0.7082 0.0889 0.339 Uiso 1 1 d R
H51B H 0.4564 0.6422 0.1442 0.339 Uiso 1 1 d R
Cl1 Cl 0.3448(18) 0.608(3) 0.0908(12) 0.255(15) Uani 1 1 d D
Cl2 Cl 0.503(2) 0.571(2) 0.0674(15) 0.253(14) Uani 1 1 d D
N1 N 1.2733(19) 0.149(2) 0.1518(18) 0.086(11) Uani 1 1 d .
N2 N 1.151(2) 0.244(2) 0.0619(16) 0.086(10) Uani 1 1 d .
O1W O 0.105(3) 0.669(4) 0.084(2) 0.196(18) Uani 1 1 d DU
H1WA H 0.1290 0.7344 0.0879 0.196 Uiso 1 1 d RD
H1WB H 0.0723 0.6165 0.0726 0.196 Uiso 1 1 d RD
O2W O 0.906(4) 0.323(5) 0.021(3) 0.25(3) Uani 1 1 d DU
H2WA H 0.8636 0.2947 -0.0010 0.254 Uiso 1 1 d RD
H2WB H 0.9376 0.3720 0.0092 0.254 Uiso 1 1 d RD
O3W O 0.484(7) 0.549(9) 0.464(7) 0.26(6) Uani 0.50 1 d PDU
H3WA H 0.4679 0.5639 0.4236 0.257 Uiso 0.50 1 d PRD
H3WB H 0.5004 0.5682 0.5002 0.257 Uiso 0.50 1 d PRD
P1 P 0.7585(4) 0.4910(5) 0.3653(4) 0.0446(18) Uani 1 1 d .
P2 P 0.9796(4) 0.7548(5) 0.3316(4) 0.0441(18) Uani 1 1 d .
S1 S 1.1132(4) 0.2971(5) 0.2758(3) 0.0443(17) Uani 1 1 d .
S2 S 1.0520(4) 0.3945(5) 0.1694(4) 0.0471(18) Uani 1 1 d .
S3 S 1.0005(4) 0.3790(6) 0.3534(4) 0.0495(18) Uani 1 1 d .
S4 S 0.9209(4) 0.4880(5) 0.2237(4) 0.0461(18) Uani 1 1 d .

loop_
_atom_site_aniso_label
_atom_site_aniso_U_11
_atom_site_aniso_U_22
_atom_site_aniso_U_33
_atom_site_aniso_U_23
_atom_site_aniso_U_13
_atom_site_aniso_U_12
Au1 0.0451(7) 0.0340(6) 0.0500(8) 0.0006(5) -0.0009(5) 0.0023(4)
Au2 0.0397(6) 0.0426(7) 0.0624(9) 0.0004(5) 0.0076(5) 0.0042(5)
C1 0.036(15) 0.033(15) 0.07(2) -0.007(14) 0.011(14) 0.007(12)
C2 0.036(14) 0.033(13) 0.047(18) 0.006(12) 0.010(12) 0.007(11)
C3 0.07(2) 0.07(2) 0.08(3) 0.00(2) 0.006(19) 0.004(19)
C4 0.06(2) 0.05(2) 0.11(4) 0.02(2) 0.00(2) 0.020(17)
C5 0.06(2) 0.047(19) 0.10(3) -0.01(2) 0.013(19) 0.015(16)
C6 0.050(18) 0.06(2) 0.06(2) -0.021(17) 0.009(14) 0.007(15)
C7 0.09(3) 0.09(3) 0.06(3) 0.00(2) 0.03(2) 0.00(2)
C8 0.14(5) 0.09(3) 0.10(4) 0.00(3) 0.04(3) -0.03(3)
C9 0.16(5) 0.08(3) 0.07(3) 0.01(3) 0.01(3) 0.05(3)
C10 0.16(5) 0.14(5) 0.05(3) 0.00(3) -0.02(3) 0.02(4)
C11 0.039(15) 0.046(16) 0.047(19) -0.003(13) 0.003(12) 0.004(13)
C12 0.036(14) 0.036(14) 0.050(18) 0.000(13) -0.002(12) -0.001(11)
C13 0.030(13) 0.035(14) 0.058(19) -0.003(13) 0.003(12) -0.001(11)
C14 0.035(14) 0.028(13) 0.054(19) -0.007(12) -0.004(12) 0.000(11)
C15 0.054(18) 0.047(17) 0.037(17) 0.008(13) 0.003(13) 0.006(14)
C16 0.07(2) 0.06(2) 0.05(2) 0.002(15) 0.012(15) -0.006(17)
C17 0.09(3) 0.07(3) 0.07(3) -0.02(2) 0.02(2) -0.01(2)
C18 0.11(4) 0.08(3) 0.06(3) -0.01(2) 0.00(2) -0.04(3)
C19 0.06(2) 0.11(4) 0.08(3) 0.02(3) -0.014(19) -0.04(2)
C20 0.06(2) 0.06(2) 0.10(3) 0.02(2) -0.005(19) -0.003(17)
C21 0.054(19) 0.06(2) 0.06(2) -0.005(17) 0.002(16) 0.009(16)
C22 0.13(5) 0.16(5) 0.13(5) -0.05(4) 0.02(4) -0.10(4)
C23 0.17(6) 0.12(5) 0.13(6) -0.03(4) -0.01(4) -0.07(4)
C24 0.14(5) 0.10(4) 0.08(4) -0.02(3) -0.02(3) -0.01(4)
C25 0.15(5) 0.11(4) 0.06(3) 0.01(3) 0.02(3) 0.01(4)
C26 0.09(3) 0.07(2) 0.06(3) -0.005(19) 0.01(2) -0.01(2)
C27 0.032(15) 0.040(16) 0.09(3) 0.006(16) 0.007(15) 0.003(12)
C28 0.06(2) 0.06(2) 0.06(2) 0.017(17) 0.004(16) 0.001(16)
C29 0.07(2) 0.08(3) 0.07(3) 0.03(2) 0.00(2) -0.01(2)
C30 0.07(3) 0.07(3) 0.12(4) 0.04(3) -0.01(3) 0.01(2)
C31 0.08(3) 0.05(2) 0.14(5) 0.02(3) 0.01(3) 0.03(2)
C32 0.07(2) 0.06(2) 0.10(3) -0.01(2) -0.01(2) 0.017(19)
C33 0.045(16) 0.057(19) 0.046(19) -0.001(15) -0.005(13) 0.012(14)
C34 0.07(2) 0.06(2) 0.06(2) -0.012(17) -0.013(17) -0.002(18)
C35 0.07(3) 0.12(4) 0.09(3) -0.01(3) -0.02(2) -0.01(3)
C36 0.09(3) 0.13(4) 0.07(3) 0.01(3) -0.03(2) 0.01(3)
C37 0.11(3) 0.09(3) 0.07(3) 0.02(2) -0.02(3) 0.00(3)
C38 0.09(3) 0.051(19) 0.06(3) 0.004(17) 0.00(2) -0.005(19)
C39 0.040(15) 0.050(17) 0.050(19) 0.010(14) 0.005(13) 0.008(13)
C40 0.053(19) 0.06(2) 0.08(3) -0.012(19) -0.001(17) 0.015(16)
C41 0.05(2) 0.06(2) 0.11(4) 0.00(2) -0.01(2) 0.005(17)
C42 0.05(2) 0.09(3) 0.11(4) 0.02(3) 0.02(2) 0.03(2)
C43 0.11(4) 0.11(4) 0.09(4) -0.02(3) 0.03(3) 0.03(3)
C44 0.08(2) 0.10(3) 0.06(3) -0.02(2) 0.007(19) 0.04(2)
C45 0.049(17) 0.045(16) 0.049(19) -0.001(14) -0.003(13) -0.005(14)
C46 0.06(2) 0.06(2) 0.11(3) 0.03(2) 0.00(2) 0.013(18)
C47 0.06(2) 0.07(3) 0.11(4) 0.03(2) 0.02(2) -0.004(19)
C48 0.08(3) 0.07(3) 0.09(3) 0.01(2) 0.00(2) -0.01(2)
C49 0.11(4) 0.030(17) 0.11(3) 0.011(19) 0.01(3) 0.00(2)
C50 0.08(2) 0.040(18) 0.08(3) 0.002(17) 0.003(19) 0.004(16)
C51 0.30(3) 0.16(3) 0.35(3) -0.006(3) -0.245(4) 0.000(3)
Cl1 0.26(3) 0.33(4) 0.16(2) 0.01(2) -0.018(19) -0.12(3)
Cl2 0.32(4) 0.19(2) 0.26(3) 0.01(2) 0.13(3) 0.03(2)
N1 0.07(2) 0.06(2) 0.13(3) -0.01(2) 0.01(2) 0.003(17)
N2 0.10(3) 0.08(2) 0.07(3) -0.007(19) -0.013(19) 0.00(2)
O1W 0.196(19) 0.197(19) 0.195(19) 0.000(3) 0.013(4) 0.086(3)
O2W 0.25(3) 0.25(3) 0.25(3) 0.035(3) 0.017(4) 0.048(3)
O3W 0.21(6) 0.25(6) 0.33(6) 0.066(4) 0.071(5) 0.038(4)
P1 0.041(4) 0.041(4) 0.052(5) 0.004(3) 0.006(3) 0.005(3)
P2 0.044(4) 0.038(4) 0.050(5) 0.000(3) -0.002(3) 0.003(3)
S1 0.039(4) 0.043(4) 0.051(5) 0.005(3) 0.002(3) 0.007(3)
S2 0.047(4) 0.046(4) 0.049(5) 0.004(3) 0.002(3) 0.008(3)
S3 0.048(4) 0.055(5) 0.046(5) 0.003(4) 0.002(3) 0.013(3)
S4 0.040(4) 0.042(4) 0.055(5) -0.005(3) -0.009(3) 0.004(3)

loop_
_atom_type_symbol
_atom_type_description
_atom_type_scat_dispersion_real
_atom_type_scat_dispersion_imag
_atom_type_scat_source
C C 0.0033 0.0016 'International Tables Vol C Tables 4.2.6.8 and 6.1.1.4'
H H 0.0000 0.0000 'International Tables Vol C Tables 4.2.6.8 and 6.1.1.4'
N N 0.0061 0.0033 'International Tables Vol C Tables 4.2.6.8 and 6.1.1.4'
O O 0.0106 0.0060 'International Tables Vol C Tables 4.2.6.8 and 6.1.1.4'
P P 0.1023 0.0942 'International Tables Vol C Tables 4.2.6.8 and 6.1.1.4'
S S 0.1246 0.1234 'International Tables Vol C Tables 4.2.6.8 and 6.1.1.4'
Au Au -2.0133 8.8022 'International Tables Vol C Tables 4.2.6.8 and 6.1.1.4'
Cl Cl 0.1484 0.1585 'International Tables Vol C Tables 4.2.6.8 and 6.1.1.4'

loop_
_geom_angle_atom_site_label_1
_geom_angle_atom_site_label_2
_geom_angle_atom_site_label_3
_geom_angle
P2 Au1 S4 176.4(3)
P2 Au1 Au2 120.2(2)
S4 Au1 Au2 62.1(2)
P1 Au2 S3 156.5(3)
P1 Au2 S4 118.3(3)
S3 Au2 S4 84.9(2)
P1 Au2 Au1 108.8(2)
S3 Au2 Au1 89.8(2)
S4 Au2 Au1 45.64(15)
C2 C1 N1 123(3)
C2 C1 C11 117(3)
N1 C1 C11 120(3)
C1 C2 C3 119(3)
C1 C2 H2 120.4
C3 C2 H2 120.4
C2 C3 C4 125(4)
C2 C3 H3 117.6
C4 C3 H3 117.6
C3 C4 C5 116(3)
C3 C4 H4 121.9
C5 C4 H4 121.9
C4 C5 N1 121(3)
C4 C5 H5 119.4
N1 C5 H5 119.4
N2 C6 C7 122(4)
N2 C6 C11 118(3)
C7 C6 C11 119(3)
C6 C7 C8 121(4)
C6 C7 H7 119.5
C8 C7 H7 119.5
C9 C8 C7 116(5)
C9 C8 H8 122.0
C7 C8 H8 122.0
C10 C9 C8 121(5)
C10 C9 H9 119.6
C8 C9 H9 119.6
N2 C10 C9 124(5)
N2 C10 H10 118.2
C9 C10 H10 118.2
C12 C11 C1 122(3)
C12 C11 C6 116(3)
C1 C11 C6 122(3)
C11 C12 S1 127(2)
C11 C12 S2 122(2)
S1 C12 S2 111.6(15)
C14 C13 S3 129(2)
C14 C13 S1 117(2)
S3 C13 S1 114.0(16)
C13 C14 S2 117(2)
C13 C14 S4 128(2)
S2 C14 S4 115.0(16)
C20 C15 C16 118(3)
C20 C15 P1 122(2)
C16 C15 P1 120(2)
C15 C16 C17 120(3)
C15 C16 H16 120.2
C17 C16 H16 120.2
C18 C17 C16 121(4)
C18 C17 H17 119.3
C16 C17 H17 119.3
C17 C18 C19 120(4)
C17 C18 H18 120.1
C19 C18 H18 120.1
C18 C19 C20 120(4)
C18 C19 H19 119.8
C20 C19 H19 119.8
C15 C20 C19 121(4)
C15 C20 H20 119.7
C19 C20 H20 119.7
C26 C21 C22 121(4)
C26 C21 P1 125(3)
C22 C21 P1 114(3)
C23 C22 C21 116(5)
C23 C22 H22 122.0
C21 C22 H22 122.0
C22 C23 C24 123(5)
C22 C23 H23 118.6
C24 C23 H23 118.6
C25 C24 C23 119(5)
C25 C24 H24 120.4
C23 C24 H24 120.4
C26 C25 C24 119(5)
C26 C25 H25 120.7
C24 C25 H25 120.7
C21 C26 C25 122(4)
C21 C26 H26 118.9
C25 C26 H26 118.9
C32 C27 C28 119(3)
C32 C27 P1 123(3)
C28 C27 P1 117(2)
C27 C28 C29 119(4)
C27 C28 H28 120.7
C29 C28 H28 120.7
C30 C29 C28 121(4)
C30 C29 H29 119.7
C28 C29 H29 119.7
C31 C30 C29 119(4)
C31 C30 H30 120.3
C29 C30 H30 120.3
C30 C31 C32 123(4)
C30 C31 H31 118.7
C32 C31 H31 118.7
C31 C32 C27 119(4)
C31 C32 H32 120.4
C27 C32 H32 120.4
C34 C33 C38 120(3)
C34 C33 P2 122(3)
C38 C33 P2 118(3)
C33 C34 C35 117(4)
C33 C34 H34 121.7
C35 C34 H34 121.7
C34 C35 C36 123(4)
C34 C35 H35 118.7
C36 C35 H35 118.7
C37 C36 C35 120(4)
C37 C36 H36 120.1
C35 C36 H36 120.1
C36 C37 C38 120(4)
C36 C37 H37 120.2
C38 C37 H37 120.2
C33 C38 C37 121(4)
C33 C38 H38 119.4
C37 C38 H38 119.4
C40 C39 C44 120(3)
C40 C39 P2 118(3)
C44 C39 P2 122(2)
C39 C40 C41 120(4)
C39 C40 H40 120.0
C41 C40 H40 120.0
C42 C41 C40 119(4)
C42 C41 H41 120.6
C40 C41 H41 120.6
C41 C42 C43 121(4)
C41 C42 H42 119.4
C43 C42 H42 119.4
C42 C43 C44 120(4)
C42 C43 H43 119.8
C44 C43 H43 119.8
C43 C44 C39 119(4)
C43 C44 H44 120.4
C39 C44 H44 120.4
C50 C45 C46 120(3)
C50 C45 P2 122(3)
C46 C45 P2 118(2)
C45 C46 C47 121(3)
C45 C46 H46 119.6
C47 C46 H46 119.6
C48 C47 C46 120(4)
C48 C47 H47 119.8
C46 C47 H47 119.8
C47 C48 C49 119(4)
C47 C48 H48 120.4
C49 C48 H48 120.4
C48 C49 C50 121(3)
C48 C49 H49 119.4
C50 C49 H49 119.4
C45 C50 C49 119(4)
C45 C50 H50 120.6
C49 C50 H50 120.6
Cl2 C51 Cl1 112(3)
Cl2 C51 H51A 109.8
Cl1 C51 H51A 110.3
Cl2 C51 H51B 107.6
Cl1 C51 H51B 109.9
H51A C51 H51B 107.7
C5 N1 C1 116(4)
C6 N2 C10 116(4)
H1WA O1W H1WB 162.4
H2WA O2W H2WB 128.2
H3WA O3W H3WB 149.0
C21 P1 C15 107.1(15)
C21 P1 C27 106.5(16)
C15 P1 C27 101.9(13)
C21 P1 Au2 110.0(11)
C15 P1 Au2 112.5(10)
C27 P1 Au2 118.0(11)
C45 P2 C39 105.4(14)
C45 P2 C33 106.7(14)
C39 P2 C33 105.5(14)
C45 P2 Au1 113.7(11)
C39 P2 Au1 111.7(10)
C33 P2 Au1 113.2(11)
C12 S1 C13 97.3(13)
C14 S2 C12 97.6(13)
C13 S3 Au2 104.3(9)
C14 S4 Au1 103.7(9)
C14 S4 Au2 91.7(10)
Au1 S4 Au2 72.3(2)

loop_
_geom_bond_atom_site_label_1
_geom_bond_atom_site_label_2
_geom_bond_distance
Au1 P2 2.261(8)
Au1 S4 2.316(7)
Au1 Au2 3.0861(19)
Au2 P1 2.245(8)
Au2 S3 2.323(7)
Au2 S4 2.862(9)
C1 C2 1.28(4)
C1 N1 1.42(4)
C1 C11 1.45(4)
C2 C3 1.33(4)
C2 H2 0.9300
C3 C4 1.36(5)
C3 H3 0.9300
C4 C5 1.37(5)
C4 H4 0.9300
C5 N1 1.41(5)
C5 H5 0.9300
C6 N2 1.36(4)
C6 C7 1.37(5)
C6 C11 1.48(4)
C7 C8 1.40(6)
C7 H7 0.9300
C8 C9 1.37(7)
C8 H8 0.9300
C9 C10 1.36(7)
C9 H9 0.9300
C10 N2 1.36(6)
C10 H10 0.9300
C11 C12 1.34(4)
C12 S1 1.75(3)
C12 S2 1.77(3)
C13 C14 1.34(4)
C13 S3 1.74(3)
C13 S1 1.77(3)
C14 S2 1.74(3)
C14 S4 1.75(3)
C15 C20 1.37(4)
C15 C16 1.39(4)
C15 P1 1.82(3)
C16 C17 1.39(5)
C16 H16 0.9300
C17 C18 1.34(5)
C17 H17 0.9300
C18 C19 1.35(6)
C18 H18 0.9300
C19 C20 1.40(5)
C19 H19 0.9300
C20 H20 0.9300
C21 C26 1.36(5)
C21 C22 1.41(5)
C21 P1 1.81(4)
C22 C23 1.39(8)
C22 H22 0.9300
C23 C24 1.39(8)
C23 H23 0.9300
C24 C25 1.38(7)
C24 H24 0.9300
C25 C26 1.38(6)
C25 H25 0.9300
C26 H26 0.9300
C27 C32 1.37(5)
C27 C28 1.38(5)
C27 P1 1.83(3)
C28 C29 1.39(5)
C28 H28 0.9300
C29 C30 1.36(6)
C29 H29 0.9300
C30 C31 1.31(6)
C30 H30 0.9300
C31 C32 1.36(6)
C31 H31 0.9300
C32 H32 0.9300
C33 C34 1.37(4)
C33 C38 1.38(5)
C33 P2 1.82(3)
C34 C35 1.38(5)
C34 H34 0.9300
C35 C36 1.39(6)
C35 H35 0.9300
C36 C37 1.31(6)
C36 H36 0.9300
C37 C38 1.38(5)
C37 H37 0.9300
C38 H38 0.9300
C39 C40 1.36(4)
C39 C44 1.38(5)
C39 P2 1.82(3)
C40 C41 1.41(5)
C40 H40 0.9300
C41 C42 1.35(6)
C41 H41 0.9300
C42 C43 1.36(6)
C42 H42 0.9300
C43 C44 1.38(5)
C43 H43 0.9300
C44 H44 0.9300
C45 C50 1.38(4)
C45 C46 1.39(5)
C45 P2 1.80(3)
C46 C47 1.40(5)
C46 H46 0.9300
C47 C48 1.36(5)
C47 H47 0.9300
C48 C49 1.39(6)
C48 H48 0.9300
C49 C50 1.42(5)
C49 H49 0.9300
C50 H50 0.9300
C51 Cl2 1.72(3)
C51 Cl1 1.73(3)
C51 H51A 0.9700
C51 H51B 0.9700
O1W H1WA 1.0124
O1W H1WB 0.9604
O2W H2WA 0.9356
O2W H2WB 0.9325
O3W H3WA 0.9581
O3W H3WB 0.9034
